data_7719735
loop_
_publ_author_name
'Acu&#xf1;a, Alejandra'
'Villegas-Escobar, Nery'
'G&#xf3;mez Zamorano, Fernando'
'Keim-Gyllen, Nicole'
'Mallet-Ladeira, Sonia'
'Maerten, Eddy'
'Madec, David'
'Rojas, Ren&#xe9; S'

_publ_section_title
;
 Tetra- and penta-coordinated aluminum complexes with bis-amidine ligands
 and their reactivity for efficient CO<sub>2</sub> transformation to
 cyclic carbonates.
;
_journal_issue 46
_journal_name_full 'Dalton transactions (Cambridge, England : 2003)'
_journal_page_first 17180
_journal_page_last 17188
_journal_paper_doi 10.1039/d5dt02221e
_journal_volume 54
_journal_year 2025
_chemical_formula_moiety '2(C40 H54 Al2 N4), C H2 Cl2'
_chemical_formula_sum 'C81 H110 Al4 Cl2 N8'
_chemical_formula_weight 1374.59
_space_group_IT_number 2
_space_group_name_Hall '-P 1'
_space_group_name_H-M_alt 'P -1'
_symmetry_cell_setting triclinic
_symmetry_Int_Tables_number 2
_symmetry_space_group_name_Hall '-P 1'
_symmetry_space_group_name_H-M 'P -1'
_atom_sites_solution_hydrogens geom
_atom_sites_solution_primary dual
_atom_sites_solution_secondary difmap
_audit_update_record
;
2025-07-31 deposited with the CCDC.	2025-10-20 downloaded from the CCDC.
;
_cell_angle_alpha 97.990(2)
_cell_angle_beta 90.083(2)
_cell_angle_gamma 93.983(2)
_cell_formula_units_Z 2
_cell_length_a 13.6197(8)
_cell_length_b 16.5022(10)
_cell_length_c 18.7841(12)
_cell_measurement_reflns_used 9973
_cell_measurement_temperature 193(2)
_cell_measurement_theta_max 24.84
_cell_measurement_theta_min 2.50
_cell_volume 4170.5(4)
_computing_cell_refinement SAINT
_computing_data_collection APEX2
_computing_data_reduction SAINT
_computing_molecular_graphics 'Ortep-3 for Windows (Farrugia, 1997)'
_computing_publication_material 'WinGX publication routines (Farrugia, 1999)'
_computing_structure_refinement 'SHELXL-2018/3 (Sheldrick, 2015)'
_computing_structure_solution 'SHELXT (Sheldrick 2015)'
_diffrn_ambient_temperature 193(2)
_diffrn_measured_fraction_theta_full 0.998
_diffrn_measured_fraction_theta_max 0.997
_diffrn_measurement_device_type 'Bruker D8 VENTURE PHOTON 3'
_diffrn_measurement_method 'phi and omega scans'
_diffrn_radiation_monochromator triumph
_diffrn_radiation_source 'fine focus sealed tube'
_diffrn_radiation_type MoK\a
_diffrn_radiation_wavelength 0.71073
_diffrn_reflns_av_R_equivalents 0.0721
_diffrn_reflns_av_unetI/netI 0.0459
_diffrn_reflns_Laue_measured_fraction_full 0.998
_diffrn_reflns_Laue_measured_fraction_max 0.997
_diffrn_reflns_limit_h_max 16
_diffrn_reflns_limit_h_min -16
_diffrn_reflns_limit_k_max 19
_diffrn_reflns_limit_k_min -19
_diffrn_reflns_limit_l_max 22
_diffrn_reflns_limit_l_min -22
_diffrn_reflns_number 91796
_diffrn_reflns_point_group_measured_fraction_full 0.998
_diffrn_reflns_point_group_measured_fraction_max 0.997
_diffrn_reflns_theta_full 25.242
_diffrn_reflns_theta_max 25.365
_diffrn_reflns_theta_min 2.499
_diffrn_standards_decay_% 0
_diffrn_standards_interval_count 0
_diffrn_standards_interval_time 0
_diffrn_standards_number 0
_exptl_absorpt_coefficient_mu 0.164
_exptl_absorpt_correction_T_max 0.7456
_exptl_absorpt_correction_T_min 0.7112
_exptl_absorpt_correction_type multi-scan
_exptl_absorpt_process_details 'SADABS (Bruker-AXS)'
_exptl_crystal_colour colourless
_exptl_crystal_density_diffrn 1.095
_exptl_crystal_description block
_exptl_crystal_F_000 1476
_exptl_crystal_size_max 0.2
_exptl_crystal_size_mid 0.2
_exptl_crystal_size_min 0.2
_refine_diff_density_max 3.084
_refine_diff_density_min -0.76
_refine_diff_density_rms 0.076
_refine_ls_extinction_method none
_refine_ls_goodness_of_fit_ref 1.025
_refine_ls_hydrogen_treatment constr
_refine_ls_matrix_type full
_refine_ls_number_parameters 984
_refine_ls_number_reflns 15233
_refine_ls_number_restraints 373
_refine_ls_restrained_S_all 1.032
_refine_ls_R_factor_all 0.1051
_refine_ls_R_factor_gt 0.0746
_refine_ls_shift/su_max 0.003
_refine_ls_shift/su_mean 0
_refine_ls_structure_factor_coef Fsqd
_refine_ls_weighting_details 'w=1/[\s^2^(Fo^2^)+(0.1351P)^2^+4.1536P] where P=(Fo^2^+2Fc^2^)/3'
_refine_ls_weighting_scheme calc
_refine_ls_wR_factor_gt 0.2087
_refine_ls_wR_factor_ref 0.2388
_reflns_Friedel_coverage 0
_reflns_number_gt 10673
_reflns_number_total 15233
_reflns_threshold_expression 'I > 2\s(I)'
_cod_data_source_file d5dt02221e2.cif
_cod_data_source_block 3
_cod_depositor_comments 'Adding full bibliography for 7719735--7719736.cif.'
_cod_database_code 7719735
_shelx_shelxl_version_number 2018/3

loop_
_symmetry_equiv_pos_as_xyz
'x, y, z'
'-x, -y, -z'

loop_
_atom_site_label
_atom_site_type_symbol
_atom_site_fract_x
_atom_site_fract_y
_atom_site_fract_z
_atom_site_U_iso_or_equiv
_atom_site_adp_type
_atom_site_occupancy
_atom_site_site_symmetry_order
_atom_site_calc_flag
_atom_site_refinement_flags_posn
_atom_site_refinement_flags_adp
_atom_site_refinement_flags_occupancy
_atom_site_disorder_assembly
_atom_site_disorder_group
C1 C 0.2613(2) 0.91642(18) 0.48311(16) 0.0290(6) Uani 1 1 d . . . . .
C2 C 0.2679(3) 0.8708(2) 0.53952(18) 0.0398(8) Uani 1 1 d . . . . .
H2 H 0.268152 0.81285 0.528607 0.048 Uiso 1 1 calc R U . . .
C3 C 0.2742(3) 0.9061(2) 0.61145(18) 0.0453(8) Uani 1 1 d . . . . .
H3 H 0.282307 0.872819 0.648174 0.054 Uiso 1 1 calc R U . . .
C4 C 0.2686(3) 0.9889(2) 0.62867(18) 0.0410(8) Uani 1 1 d . . . . .
H4 H 0.273927 1.013311 0.677505 0.049 Uiso 1 1 calc R U . . .
C5 C 0.2547(2) 1.03848(19) 0.57403(16) 0.0313(6) Uani 1 1 d . . . . .
C6 C 0.2452(2) 1.1235(2) 0.59434(18) 0.0372(7) Uani 1 1 d . . . . .
H6 H 0.246164 1.145524 0.643851 0.045 Uiso 1 1 calc R U . . .
C7 C 0.2347(3) 1.1737(2) 0.54419(19) 0.0412(8) Uani 1 1 d . . . . .
H7 H 0.229796 1.230868 0.558175 0.049 Uiso 1 1 calc R U . . .
C8 C 0.2313(3) 1.14070(19) 0.47177(18) 0.0381(7) Uani 1 1 d . . . . .
H8 H 0.225761 1.176852 0.437006 0.046 Uiso 1 1 calc R U . . .
C9 C 0.2356(2) 1.05806(17) 0.44801(15) 0.0279(6) Uani 1 1 d . . . . .
C10 C 0.2506(2) 1.00280(17) 0.49933(15) 0.0262(6) Uani 1 1 d . . . . .
C11 C 0.3209(2) 0.80911(17) 0.39780(15) 0.0282(6) Uani 1 1 d . . . . .
C12 C 0.4311(2) 0.81429(19) 0.41441(19) 0.0371(7) Uani 1 1 d . . . . .
C13 C 0.4875(3) 0.7925(2) 0.3440(2) 0.0533(10) Uani 1 1 d . . . . .
H13A H 0.469831 0.735206 0.324036 0.08 Uiso 1 1 calc R U . . .
H13B H 0.558423 0.799852 0.353873 0.08 Uiso 1 1 calc R U . . .
H13C H 0.469945 0.828427 0.309307 0.08 Uiso 1 1 calc R U . . .
C14 C 0.4704(3) 0.9018(2) 0.4469(2) 0.0453(8) Uani 1 1 d . . . . .
H14A H 0.454348 0.940713 0.41442 0.068 Uiso 1 1 calc R U . . .
H14B H 0.541923 0.903309 0.453267 0.068 Uiso 1 1 calc R U . . .
H14C H 0.439706 0.916802 0.493606 0.068 Uiso 1 1 calc R U . . .
C15 C 0.4563(3) 0.7534(2) 0.4656(2) 0.0566(11) Uani 1 1 d . . . . .
H15A H 0.422552 0.766686 0.511357 0.085 Uiso 1 1 calc R U . . .
H15B H 0.527589 0.757359 0.474196 0.085 Uiso 1 1 calc R U . . .
H15C H 0.434886 0.697536 0.443905 0.085 Uiso 1 1 calc R U . . .
C16 C 0.1047(3) 0.8129(3) 0.2691(2) 0.0585(10) Uani 1 1 d . . . . .
H16A H 0.150615 0.849968 0.246838 0.088 Uiso 1 1 calc R U . . .
H16B H 0.039105 0.834002 0.27097 0.088 Uiso 1 1 calc R U . . .
H16C H 0.101559 0.758254 0.240688 0.088 Uiso 1 1 calc R U . . .
C17 C 0.0521(3) 0.7814(3) 0.4379(2) 0.0552(10) Uani 1 1 d . . . . .
H17A H 0.019518 0.726739 0.423186 0.083 Uiso 1 1 calc R U . . .
H17B H 0.003007 0.822406 0.441764 0.083 Uiso 1 1 calc R U . . .
H17C H 0.084714 0.782724 0.484639 0.083 Uiso 1 1 calc R U . . .
C18 C 0.2954(2) 0.66606(17) 0.33035(16) 0.0297(6) Uani 1 1 d . . . . .
C19 C 0.3240(2) 0.65138(19) 0.25853(17) 0.0341(7) Uani 1 1 d . . . . .
C20 C 0.3458(2) 0.5723(2) 0.22960(19) 0.0408(8) Uani 1 1 d . . . . .
H20 H 0.367903 0.56218 0.181436 0.049 Uiso 1 1 calc R U . . .
C21 C 0.3359(3) 0.5087(2) 0.2697(2) 0.0437(8) Uani 1 1 d . . . . .
H21 H 0.352595 0.455389 0.249747 0.052 Uiso 1 1 calc R U . . .
C22 C 0.3014(3) 0.52268(19) 0.3392(2) 0.0422(8) Uani 1 1 d . . . . .
H22 H 0.291743 0.477935 0.365865 0.051 Uiso 1 1 calc R U . . .
C23 C 0.2805(2) 0.60116(19) 0.37120(17) 0.0350(7) Uani 1 1 d . . . . .
C24 C 0.3300(3) 0.7174(2) 0.2105(2) 0.0525(10) Uani 1 1 d . . . . .
H24A H 0.396504 0.722472 0.191039 0.079 Uiso 1 1 calc R U . . .
H24B H 0.314956 0.769742 0.238307 0.079 Uiso 1 1 calc R U . . .
H24C H 0.282321 0.702942 0.170831 0.079 Uiso 1 1 calc R U . . .
C25 C 0.2410(3) 0.6132(2) 0.4463(2) 0.0519(9) Uani 1 1 d . . . . .
H25A H 0.236555 0.560685 0.465195 0.078 Uiso 1 1 calc R U . . .
H25B H 0.175458 0.634139 0.44557 0.078 Uiso 1 1 calc R U . . .
H25C H 0.285246 0.652708 0.476965 0.078 Uiso 1 1 calc R U . . .
C26 C 0.1647(2) 1.06577(17) 0.33152(15) 0.0294(6) Uani 1 1 d . . . . .
C27 C 0.0541(2) 1.0696(2) 0.34804(17) 0.0357(7) Uani 1 1 d . . . . .
C28 C -0.0053(3) 1.0245(3) 0.2822(2) 0.0499(9) Uani 1 1 d . . . . .
H28A H 0.014313 0.968097 0.271575 0.075 Uiso 1 1 calc R U . . .
H28B H 0.008 1.053144 0.240539 0.075 Uiso 1 1 calc R U . . .
H28C H -0.075729 1.023691 0.292846 0.075 Uiso 1 1 calc R U . . .
C29 C 0.0237(3) 1.1583(2) 0.3618(2) 0.0516(9) Uani 1 1 d . . . . .
H29A H -0.046992 1.158069 0.371629 0.077 Uiso 1 1 calc R U . . .
H29B H 0.038036 1.185246 0.319326 0.077 Uiso 1 1 calc R U . . .
H29C H 0.060566 1.188156 0.403317 0.077 Uiso 1 1 calc R U . . .
C30 C 0.0241(3) 1.0258(2) 0.41224(19) 0.0453(8) Uani 1 1 d . . . . .
H30A H 0.050593 0.971608 0.40651 0.068 Uiso 1 1 calc R U . . .
H30B H -0.047873 1.019515 0.414584 0.068 Uiso 1 1 calc R U . . .
H30C H 0.050321 1.058303 0.456688 0.068 Uiso 1 1 calc R U . . .
C31 C 0.4308(3) 1.1393(3) 0.3523(2) 0.0542(10) Uani 1 1 d . . . . .
H31A H 0.39719 1.18948 0.36707 0.081 Uiso 1 1 calc R U . . .
H31B H 0.482559 1.150275 0.318025 0.081 Uiso 1 1 calc R U . . .
H31C H 0.460154 1.121342 0.394583 0.081 Uiso 1 1 calc R U . . .
C32 C 0.3888(3) 0.9652(3) 0.2413(2) 0.0591(11) Uani 1 1 d . . . . .
H32A H 0.449562 0.949263 0.261796 0.089 Uiso 1 1 calc R U . . .
H32B H 0.402921 0.984231 0.194992 0.089 Uiso 1 1 calc R U . . .
H32C H 0.340445 0.917915 0.234215 0.089 Uiso 1 1 calc R U . . .
C33 C 0.1724(2) 1.1205(2) 0.21379(16) 0.0356(7) Uani 1 1 d . . . . .
C34 C 0.1726(3) 1.2062(2) 0.2175(2) 0.0445(8) Uani 1 1 d . . . . .
C35 C 0.1388(3) 1.2383(3) 0.1578(2) 0.0628(12) Uani 1 1 d . . . . .
H35 H 0.136497 1.296038 0.16013 0.075 Uiso 1 1 calc R U . . .
C36 C 0.1088(3) 1.1888(3) 0.0960(3) 0.0692(13) Uani 1 1 d . . . . .
H36 H 0.084924 1.212066 0.056382 0.083 Uiso 1 1 calc R U . . .
C37 C 0.1133(3) 1.1049(3) 0.0913(2) 0.0630(12) Uani 1 1 d . . . . .
H37 H 0.093789 1.070843 0.04784 0.076 Uiso 1 1 calc R U . . .
C38 C 0.1465(3) 1.0690(2) 0.14976(18) 0.0452(8) Uani 1 1 d . . . . .
C39 C 0.2115(3) 1.2639(2) 0.2817(2) 0.0512(9) Uani 1 1 d . . . . .
H39A H 0.255899 1.23558 0.309451 0.077 Uiso 1 1 calc R U . . .
H39B H 0.156487 1.282165 0.311984 0.077 Uiso 1 1 calc R U . . .
H39C H 0.247496 1.311482 0.265756 0.077 Uiso 1 1 calc R U . . .
C40 C 0.1553(3) 0.9782(3) 0.1413(2) 0.0608(11) Uani 1 1 d . . . . .
H40A H 0.225051 0.96696 0.140826 0.091 Uiso 1 1 calc R U . . .
H40B H 0.123885 0.952621 0.095946 0.091 Uiso 1 1 calc R U . . .
H40C H 0.122865 0.955673 0.181468 0.091 Uiso 1 1 calc R U . . .
C41 C 0.8569(3) 0.3615(2) 0.0874(2) 0.0486(9) Uani 1 1 d . . . . .
C42 C 0.8763(3) 0.3300(3) 0.0178(2) 0.0651(12) Uani 1 1 d . . . . .
H42 H 0.827198 0.294851 -0.009125 0.078 Uiso 1 1 calc R U . . .
C43 C 0.9668(4) 0.3480(4) -0.0154(3) 0.0782(15) Uani 1 1 d . . . . .
H43 H 0.977801 0.325538 -0.063826 0.094 Uiso 1 1 calc R U . . .
C44 C 1.0369(4) 0.3970(3) 0.0219(3) 0.0717(13) Uani 1 1 d . . . . .
H44 H 1.097874 0.408516 -0.00032 0.086 Uiso 1 1 calc R U . . .
C45 C 1.0219(3) 0.4319(3) 0.0938(2) 0.0593(11) Uani 1 1 d . . . . .
C46 C 1.0986(3) 0.4824(3) 0.1320(3) 0.0700(13) Uani 1 1 d . . . . .
H46 H 1.158389 0.493859 0.108143 0.084 Uiso 1 1 calc R U . . .
C47 C 1.0883(3) 0.5146(3) 0.2014(3) 0.0743(14) Uani 1 1 d . . . . .
H47 H 1.141271 0.546484 0.226826 0.089 Uiso 1 1 calc R U . . .
C48 C 0.9989(3) 0.5005(3) 0.2353(2) 0.0584(10) Uani 1 1 d . . . . .
H48 H 0.992825 0.522517 0.284436 0.07 Uiso 1 1 calc R U . . .
C49 C 0.9191(3) 0.4560(2) 0.2008(2) 0.0441(8) Uani 1 1 d . . . . .
C50 C 0.9293(3) 0.4162(2) 0.1286(2) 0.0452(8) Uani 1 1 d . . . . .
C51 C 0.7175(3) 0.2653(2) 0.10359(17) 0.0416(8) Uani 1 1 d . . . . .
C52 C 0.7684(3) 0.1887(3) 0.1204(2) 0.0533(10) Uani 1 1 d . . . . .
C53 C 0.6970(4) 0.1357(3) 0.1618(3) 0.0729(13) Uani 1 1 d . . . . .
H53A H 0.733441 0.094992 0.182132 0.109 Uiso 1 1 calc R U . . .
H53B H 0.645742 0.107525 0.128812 0.109 Uiso 1 1 calc R U . . .
H53C H 0.66644 0.170885 0.200689 0.109 Uiso 1 1 calc R U . . .
C54 C 0.8575(4) 0.2153(3) 0.1702(3) 0.0706(13) Uani 1 1 d . . . . .
H54A H 0.903108 0.252378 0.14749 0.106 Uiso 1 1 calc R U . . .
H54B H 0.891052 0.166882 0.178761 0.106 Uiso 1 1 calc R U . . .
H54C H 0.835474 0.243783 0.216006 0.106 Uiso 1 1 calc R U . . .
C55 C 0.8018(4) 0.1359(3) 0.0523(3) 0.0838(16) Uani 1 1 d . . . . .
H55A H 0.847148 0.169068 0.025753 0.126 Uiso 1 1 calc R U . . .
H55B H 0.744285 0.115434 0.021985 0.126 Uiso 1 1 calc R U . . .
H55C H 0.835226 0.089429 0.06569 0.126 Uiso 1 1 calc R U . . .
C56 C 0.6565(4) 0.4214(3) -0.0122(2) 0.0655(12) Uani 1 1 d . . . . .
H56A H 0.699475 0.472049 -0.008054 0.098 Uiso 1 1 calc R U . . .
H56B H 0.591851 0.431486 -0.030756 0.098 Uiso 1 1 calc R U . . .
H56C H 0.68574 0.378589 -0.045207 0.098 Uiso 1 1 calc R U . . .
C57 C 0.5618(3) 0.4511(3) 0.1506(3) 0.0699(13) Uani 1 1 d . . . . .
H57A H 0.578643 0.441923 0.199461 0.105 Uiso 1 1 calc R U . . .
H57B H 0.492007 0.434781 0.140802 0.105 Uiso 1 1 calc R U . . .
H57C H 0.574598 0.509306 0.14613 0.105 Uiso 1 1 calc R U . . .
C58 C 0.5482(3) 0.2031(2) 0.0677(2) 0.0441(8) Uani 1 1 d . . . . .
C59 C 0.4741(3) 0.1925(3) 0.1184(2) 0.0623(12) Uani 1 1 d . . . . .
C60 C 0.3987(4) 0.1315(4) 0.0994(4) 0.0874(19) Uani 1 1 d . . . . .
H60 H 0.348602 0.122796 0.133249 0.105 Uiso 1 1 calc R U . . .
C61 C 0.3948(4) 0.0837(4) 0.0332(5) 0.098(2) Uani 1 1 d . . . . .
H61 H 0.344164 0.041207 0.022266 0.118 Uiso 1 1 calc R U . . .
C62 C 0.4637(4) 0.0980(3) -0.0159(3) 0.0755(14) Uani 1 1 d . . . . .
H62 H 0.459583 0.066149 -0.062171 0.091 Uiso 1 1 calc R U . . .
C63 C 0.5409(3) 0.1582(2) -0.0008(2) 0.0496(9) Uani 1 1 d . . . . .
C64 C 0.4759(4) 0.2469(4) 0.1896(3) 0.096(2) Uani 1 1 d . . . . .
H64A H 0.544261 0.262581 0.204695 0.145 Uiso 1 1 calc R U . . .
H64B H 0.442819 0.217274 0.225563 0.145 Uiso 1 1 calc R U . . .
H64C H 0.441715 0.296251 0.184917 0.145 Uiso 1 1 calc R U . . .
C65 C 0.6092(4) 0.1761(3) -0.0601(2) 0.0622(11) Uani 1 1 d . . . . .
H65A H 0.644953 0.127465 -0.076456 0.093 Uiso 1 1 calc R U . . .
H65B H 0.656296 0.222086 -0.042315 0.093 Uiso 1 1 calc R U . . .
H65C H 0.571137 0.190326 -0.100342 0.093 Uiso 1 1 calc R U . . .
C66 C 0.8032(2) 0.52013(19) 0.28336(17) 0.0346(7) Uani 1 1 d . . . . .
C67 C 0.7979(3) 0.6047(2) 0.25718(18) 0.0414(8) Uani 1 1 d . . . . .
C68 C 0.6955(3) 0.6357(2) 0.2726(2) 0.0503(9) Uani 1 1 d . . . . .
H68A H 0.645322 0.595132 0.249319 0.076 Uiso 1 1 calc R U . . .
H68B H 0.690818 0.687785 0.253845 0.076 Uiso 1 1 calc R U . . .
H68C H 0.684842 0.643884 0.324663 0.076 Uiso 1 1 calc R U . . .
C69 C 0.8148(3) 0.5995(3) 0.1760(2) 0.0556(10) Uani 1 1 d . . . . .
H69A H 0.775448 0.5521 0.150876 0.083 Uiso 1 1 calc R U . . .
H69B H 0.88465 0.593393 0.165968 0.083 Uiso 1 1 calc R U . . .
H69C H 0.794973 0.649735 0.159359 0.083 Uiso 1 1 calc R U . . .
C70 C 0.8734(3) 0.6692(2) 0.2969(2) 0.0557(10) Uani 1 1 d . . . . .
H70A H 0.865968 0.722386 0.280687 0.084 Uiso 1 1 calc R U . . .
H70B H 0.940074 0.652396 0.286473 0.084 Uiso 1 1 calc R U . . .
H70C H 0.862141 0.673775 0.348764 0.084 Uiso 1 1 calc R U . . .
C71 C 0.9320(5) 0.3588(4) 0.3593(3) 0.108(2) Uani 1 1 d . . . . .
H71A H 0.978482 0.407304 0.367458 0.161 Uiso 1 1 calc R U . . .
H71B H 0.959717 0.316631 0.324721 0.161 Uiso 1 1 calc R U . . .
H71C H 0.919988 0.337336 0.404868 0.161 Uiso 1 1 calc R U . . .
C72 C 0.6931(6) 0.3137(3) 0.3266(3) 0.104(2) Uani 1 1 d . . . . .
H72A H 0.666178 0.322051 0.375185 0.156 Uiso 1 1 calc R U . . .
H72B H 0.711635 0.257099 0.315178 0.156 Uiso 1 1 calc R U . . .
H72C H 0.643241 0.32419 0.291912 0.156 Uiso 1 1 calc R U . . .
Al1 Al 0.14992(7) 0.80570(6) 0.36635(5) 0.0344(2) Uani 1 1 d . . . . .
Al2 Al 0.33590(7) 1.05335(6) 0.30683(5) 0.0345(2) Uani 1 1 d . . . . .
Al3 Al 0.64160(8) 0.38594(7) 0.08195(6) 0.0439(3) Uani 1 1 d . . . . .
Al4 Al 0.80843(11) 0.38877(7) 0.32143(6) 0.0534(3) Uani 1 1 d . . . . .
N1 N 0.26150(18) 0.87330(14) 0.41241(13) 0.0294(5) Uani 1 1 d . . . . .
N2 N 0.26782(18) 0.74550(14) 0.36186(13) 0.0293(5) Uani 1 1 d . . . . .
C73 C 0.7417(5) 0.5501(10) 0.4094(6) 0.0377(13) Uani 0.722(11) 1 d D U P A 1
C74 C 0.8137(5) 0.5849(5) 0.4613(4) 0.0400(13) Uani 0.722(11) 1 d D U P A 1
C75 C 0.7818(7) 0.6293(4) 0.5250(3) 0.0472(14) Uani 0.722(11) 1 d D U P A 1
H75 H 0.828831 0.655134 0.559869 0.057 Uiso 0.722(11) 1 calc R U P A 1
C76 C 0.6835(7) 0.6359(4) 0.5375(3) 0.0477(16) Uani 0.722(11) 1 d D U P A 1
H76 H 0.663349 0.667046 0.580742 0.057 Uiso 0.722(11) 1 calc R U P A 1
C77 C 0.6130(6) 0.5981(4) 0.4885(4) 0.0477(15) Uani 0.722(11) 1 d D U P A 1
H77 H 0.545047 0.601453 0.499101 0.057 Uiso 0.722(11) 1 calc R U P A 1
C78 C 0.6417(5) 0.5553(4) 0.4237(4) 0.0435(14) Uani 0.722(11) 1 d D U P A 1
C79 C 0.9206(5) 0.5710(5) 0.4512(5) 0.0516(18) Uani 0.722(11) 1 d D U P A 1
H79A H 0.958493 0.600186 0.49257 0.077 Uiso 0.722(11) 1 calc R U P A 1
H79B H 0.943628 0.591634 0.40726 0.077 Uiso 0.722(11) 1 calc R U P A 1
H79C H 0.929778 0.512189 0.447325 0.077 Uiso 0.722(11) 1 calc R U P A 1
C80 C 0.5623(5) 0.5133(5) 0.3717(4) 0.0556(17) Uani 0.722(11) 1 d D U P A 1
H80A H 0.54684 0.550072 0.337163 0.083 Uiso 0.722(11) 1 calc R U P A 1
H80B H 0.50302 0.500125 0.398508 0.083 Uiso 0.722(11) 1 calc R U P A 1
H80C H 0.585929 0.462723 0.345959 0.083 Uiso 0.722(11) 1 calc R U P A 1
C73' C 0.7269(11) 0.543(3) 0.4075(14) 0.040(2) Uani 0.278(11) 1 d D U P A 2
C74' C 0.7835(12) 0.5886(15) 0.4646(10) 0.042(2) Uani 0.278(11) 1 d D U P A 2
C75' C 0.7349(15) 0.6276(11) 0.5243(8) 0.046(2) Uani 0.278(11) 1 d D U P A 2
H75' H 0.771096 0.658324 0.563526 0.056 Uiso 0.278(11) 1 calc R U P A 2
C76' C 0.6344(15) 0.6204(10) 0.5246(8) 0.049(3) Uani 0.278(11) 1 d D U P A 2
H76' H 0.601152 0.65087 0.562687 0.059 Uiso 0.278(11) 1 calc R U P A 2
C77' C 0.5787(12) 0.5706(11) 0.4717(8) 0.048(2) Uani 0.278(11) 1 d D U P A 2
H77' H 0.509259 0.563338 0.476296 0.058 Uiso 0.278(11) 1 calc R U P A 2
C78' C 0.6249(11) 0.5313(12) 0.4122(8) 0.042(2) Uani 0.278(11) 1 d D U P A 2
C79' C 0.8933(12) 0.5898(13) 0.4655(12) 0.048(4) Uani 0.278(11) 1 d D U P A 2
H79D H 0.919038 0.62187 0.510349 0.072 Uiso 0.278(11) 1 calc R U P A 2
H79E H 0.919511 0.614886 0.42452 0.072 Uiso 0.278(11) 1 calc R U P A 2
H79F H 0.913442 0.533583 0.462331 0.072 Uiso 0.278(11) 1 calc R U P A 2
C80' C 0.5632(12) 0.4766(14) 0.3547(10) 0.060(4) Uani 0.278(11) 1 d D U P A 2
H80D H 0.526274 0.510726 0.326954 0.091 Uiso 0.278(11) 1 calc R U P A 2
H80E H 0.517132 0.44013 0.377481 0.091 Uiso 0.278(11) 1 calc R U P A 2
H80F H 0.606428 0.443785 0.322476 0.091 Uiso 0.278(11) 1 calc R U P A 2
N3 N 0.23021(19) 1.03260(14) 0.37261(13) 0.0306(6) Uani 1 1 d . . . . .
N4 N 0.21103(19) 1.08714(15) 0.27361(13) 0.0313(6) Uani 1 1 d . . . . .
N5 N 0.7604(2) 0.34256(19) 0.11341(16) 0.0448(7) Uani 1 1 d . . . . .
N6 N 0.6240(2) 0.26791(18) 0.08292(14) 0.0393(6) Uani 1 1 d . . . . .
N7 N 0.8308(2) 0.45100(16) 0.24156(15) 0.0376(6) Uani 1 1 d . . . . .
N8 N 0.7756(2) 0.50080(16) 0.34692(14) 0.0355(6) Uani 1 1 d . . . . .
Cl1 Cl 0.2725(8) 0.1180(9) 0.8148(5) 0.263(3) Uani 0.615(6) 1 d D U P B 1
C81 C 0.2038(12) 0.1111(14) 0.8958(9) 0.229(3) Uani 0.615(6) 1 d D U P B 1
H81A H 0.242871 0.135557 0.938949 0.275 Uiso 0.615(6) 1 calc R U P B 1
H81B H 0.182824 0.053375 0.900391 0.275 Uiso 0.615(6) 1 calc R U P B 1
Cl2 Cl 0.0964(5) 0.1711(5) 0.8828(3) 0.224(3) Uani 0.615(6) 1 d D U P B 1
Cl1' Cl 0.3217(11) 0.1271(14) 0.8214(8) 0.243(4) Uani 0.385(6) 1 d D U P B 2
C81' C 0.2326(16) 0.145(3) 0.8927(15) 0.232(3) Uani 0.385(6) 1 d D U P B 2
H81C H 0.264949 0.138133 0.938456 0.279 Uiso 0.385(6) 1 calc R U P B 2
H81D H 0.216229 0.202941 0.896436 0.279 Uiso 0.385(6) 1 calc R U P B 2
Cl2' Cl 0.1182(9) 0.0815(8) 0.8849(4) 0.234(3) Uani 0.385(6) 1 d D U P B 2

loop_
_atom_site_aniso_label
_atom_site_aniso_U_11
_atom_site_aniso_U_22
_atom_site_aniso_U_33
_atom_site_aniso_U_23
_atom_site_aniso_U_13
_atom_site_aniso_U_12
C1 0.0280(15) 0.0287(15) 0.0310(15) 0.0065(12) -0.0003(12) 0.0025(12)
C2 0.051(2) 0.0290(16) 0.0406(18) 0.0092(14) 0.0001(15) 0.0057(14)
C3 0.060(2) 0.046(2) 0.0341(18) 0.0176(15) -0.0010(16) 0.0088(17)
C4 0.048(2) 0.047(2) 0.0282(16) 0.0058(14) -0.0011(14) 0.0066(16)
C5 0.0285(15) 0.0353(16) 0.0297(15) 0.0029(13) 0.0030(12) 0.0019(12)
C6 0.0388(18) 0.0380(17) 0.0336(17) -0.0018(14) 0.0044(13) 0.0072(14)
C7 0.051(2) 0.0259(16) 0.0449(19) -0.0035(14) 0.0070(16) 0.0085(14)
C8 0.0483(19) 0.0273(16) 0.0407(18) 0.0084(13) 0.0065(15) 0.0095(14)
C9 0.0311(15) 0.0266(14) 0.0267(15) 0.0046(11) 0.0067(12) 0.0044(12)
C10 0.0219(14) 0.0275(14) 0.0296(15) 0.0051(12) 0.0038(11) 0.0032(11)
C11 0.0343(16) 0.0245(14) 0.0274(15) 0.0074(11) 0.0014(12) 0.0057(12)
C12 0.0346(17) 0.0280(16) 0.0480(19) 0.0014(14) -0.0048(14) 0.0050(13)
C13 0.0327(18) 0.051(2) 0.072(3) -0.0068(19) 0.0050(17) 0.0034(16)
C14 0.0324(17) 0.0369(18) 0.064(2) 0.0001(16) -0.0032(16) 0.0005(14)
C15 0.053(2) 0.042(2) 0.077(3) 0.0122(19) -0.028(2) 0.0065(17)
C16 0.059(2) 0.051(2) 0.065(3) 0.0110(19) -0.021(2) 0.0027(19)
C17 0.042(2) 0.054(2) 0.064(3) -0.0064(19) 0.0085(18) -0.0043(17)
C18 0.0318(15) 0.0228(14) 0.0342(16) 0.0026(12) -0.0017(12) 0.0038(12)
C19 0.0348(16) 0.0300(16) 0.0365(17) 0.0022(13) 0.0025(13) -0.0001(13)
C20 0.0394(18) 0.0372(18) 0.0431(19) -0.0047(15) 0.0034(14) 0.0042(14)
C21 0.0415(19) 0.0284(16) 0.059(2) -0.0034(15) 0.0013(16) 0.0076(14)
C22 0.048(2) 0.0244(16) 0.056(2) 0.0102(14) -0.0043(16) 0.0036(14)
C23 0.0380(17) 0.0291(16) 0.0389(17) 0.0077(13) -0.0007(14) 0.0034(13)
C24 0.076(3) 0.045(2) 0.0383(19) 0.0097(16) 0.0134(18) 0.0059(19)
C25 0.070(3) 0.041(2) 0.047(2) 0.0174(16) 0.0098(19) 0.0028(18)
C26 0.0382(17) 0.0229(14) 0.0278(15) 0.0040(11) 0.0043(12) 0.0061(12)
C27 0.0344(17) 0.0381(17) 0.0369(17) 0.0097(14) 0.0071(13) 0.0096(13)
C28 0.0349(18) 0.069(3) 0.048(2) 0.0117(18) 0.0036(15) 0.0076(17)
C29 0.047(2) 0.051(2) 0.061(2) 0.0151(18) 0.0206(18) 0.0182(17)
C30 0.0402(19) 0.054(2) 0.044(2) 0.0169(16) 0.0096(15) 0.0005(16)
C31 0.046(2) 0.068(3) 0.050(2) 0.0166(19) -0.0015(17) -0.0027(18)
C32 0.071(3) 0.061(2) 0.052(2) 0.0156(19) 0.025(2) 0.031(2)
C33 0.0344(16) 0.0472(19) 0.0290(16) 0.0159(14) 0.0081(13) 0.0090(14)
C34 0.0423(19) 0.047(2) 0.051(2) 0.0230(17) 0.0128(16) 0.0154(16)
C35 0.062(3) 0.073(3) 0.066(3) 0.043(2) 0.015(2) 0.027(2)
C36 0.063(3) 0.103(4) 0.055(3) 0.046(3) 0.005(2) 0.024(3)
C37 0.049(2) 0.110(4) 0.033(2) 0.020(2) 0.0013(16) 0.007(2)
C38 0.0414(19) 0.062(2) 0.0335(18) 0.0112(16) 0.0070(14) 0.0044(17)
C39 0.062(2) 0.0348(18) 0.060(2) 0.0128(17) 0.0152(19) 0.0106(17)
C40 0.071(3) 0.069(3) 0.039(2) -0.0032(19) 0.0069(19) -0.002(2)
C41 0.0391(19) 0.062(2) 0.045(2) 0.0024(17) 0.0050(16) 0.0159(17)
C42 0.053(2) 0.085(3) 0.053(2) -0.010(2) 0.0097(19) 0.014(2)
C43 0.068(3) 0.113(4) 0.053(3) 0.001(3) 0.024(2) 0.024(3)
C44 0.052(3) 0.097(4) 0.070(3) 0.021(3) 0.026(2) 0.022(3)
C45 0.043(2) 0.071(3) 0.070(3) 0.021(2) 0.0126(19) 0.020(2)
C46 0.032(2) 0.084(3) 0.096(4) 0.019(3) 0.007(2) 0.006(2)
C47 0.036(2) 0.091(4) 0.093(4) 0.004(3) -0.008(2) 0.002(2)
C48 0.039(2) 0.071(3) 0.064(3) 0.003(2) -0.0108(18) 0.0065(19)
C49 0.0341(18) 0.048(2) 0.052(2) 0.0090(16) -0.0015(15) 0.0105(15)
C50 0.0352(18) 0.053(2) 0.050(2) 0.0108(17) 0.0046(15) 0.0149(16)
C51 0.045(2) 0.051(2) 0.0282(16) -0.0005(14) 0.0064(14) 0.0130(16)
C52 0.054(2) 0.057(2) 0.049(2) -0.0010(18) 0.0004(17) 0.0205(19)
C53 0.072(3) 0.070(3) 0.084(3) 0.031(3) -0.006(3) 0.020(2)
C54 0.064(3) 0.073(3) 0.078(3) 0.011(2) -0.017(2) 0.022(2)
C55 0.104(4) 0.082(3) 0.066(3) -0.009(3) 0.002(3) 0.051(3)
C56 0.083(3) 0.049(2) 0.066(3) 0.012(2) 0.002(2) 0.005(2)
C57 0.051(2) 0.076(3) 0.076(3) -0.022(2) 0.005(2) 0.019(2)
C58 0.0382(18) 0.051(2) 0.046(2) 0.0186(16) 0.0005(15) 0.0052(16)
C59 0.049(2) 0.082(3) 0.066(3) 0.043(2) 0.016(2) 0.016(2)
C60 0.048(3) 0.096(4) 0.135(5) 0.074(4) 0.014(3) 0.002(3)
C61 0.060(3) 0.061(3) 0.180(7) 0.046(4) -0.015(4) -0.012(3)
C62 0.074(3) 0.044(2) 0.108(4) 0.011(2) -0.028(3) -0.004(2)
C63 0.056(2) 0.0394(19) 0.054(2) 0.0088(16) -0.0067(18) 0.0025(17)
C64 0.087(4) 0.156(6) 0.058(3) 0.039(3) 0.039(3) 0.041(4)
C65 0.086(3) 0.057(2) 0.040(2) -0.0037(18) 0.002(2) 0.003(2)
C66 0.0289(15) 0.0349(17) 0.0401(18) 0.0049(14) -0.0115(13) 0.0031(13)
C67 0.052(2) 0.0341(17) 0.0398(19) 0.0101(14) -0.0053(15) 0.0045(15)
C68 0.065(2) 0.043(2) 0.047(2) 0.0122(16) -0.0067(18) 0.0180(18)
C69 0.072(3) 0.051(2) 0.048(2) 0.0169(18) -0.0007(19) 0.012(2)
C70 0.069(3) 0.037(2) 0.060(2) 0.0099(17) -0.008(2) -0.0053(18)
C71 0.164(6) 0.096(4) 0.073(3) 0.006(3) -0.027(4) 0.090(4)
C72 0.186(7) 0.056(3) 0.063(3) 0.006(2) 0.038(4) -0.032(4)
Al1 0.0324(5) 0.0291(5) 0.0409(5) 0.0007(4) -0.0035(4) 0.0050(4)
Al2 0.0352(5) 0.0379(5) 0.0330(5) 0.0095(4) 0.0078(4) 0.0120(4)
Al3 0.0419(6) 0.0433(6) 0.0440(6) -0.0052(5) -0.0012(5) 0.0081(5)
Al4 0.0899(9) 0.0337(6) 0.0395(6) 0.0070(4) -0.0010(6) 0.0204(6)
N1 0.0333(13) 0.0227(12) 0.0329(13) 0.0037(10) -0.0022(10) 0.0058(10)
N2 0.0347(13) 0.0225(12) 0.0311(13) 0.0041(10) 0.0021(10) 0.0032(10)
C73 0.054(3) 0.028(3) 0.033(2) 0.007(2) -0.006(2) 0.012(3)
C74 0.060(3) 0.024(2) 0.038(2) 0.0082(18) -0.009(3) 0.011(3)
C75 0.075(4) 0.028(2) 0.038(2) 0.0034(18) -0.013(3) 0.009(3)
C76 0.074(4) 0.033(3) 0.039(3) 0.008(2) -0.004(3) 0.018(3)
C77 0.063(3) 0.042(3) 0.041(3) 0.010(2) -0.004(3) 0.015(3)
C78 0.055(3) 0.040(3) 0.038(3) 0.010(2) -0.004(2) 0.013(2)
C79 0.055(3) 0.039(4) 0.059(4) 0.001(3) -0.024(3) 0.005(3)
C80 0.049(3) 0.072(5) 0.047(4) 0.008(3) 0.000(3) 0.012(3)
C73' 0.059(4) 0.030(5) 0.032(4) 0.008(4) -0.009(4) 0.014(4)
C74' 0.064(4) 0.027(4) 0.037(4) 0.009(3) -0.009(4) 0.010(5)
C75' 0.067(5) 0.033(4) 0.040(4) 0.005(3) -0.006(4) 0.013(5)
C76' 0.070(5) 0.037(5) 0.042(5) 0.007(4) -0.001(5) 0.017(5)
C77' 0.064(5) 0.045(5) 0.038(5) 0.010(4) -0.001(4) 0.015(4)
C78' 0.057(4) 0.038(5) 0.034(4) 0.009(4) -0.004(4) 0.018(4)
C79' 0.065(6) 0.031(7) 0.048(7) 0.004(6) -0.012(6) 0.000(7)
C80' 0.042(6) 0.070(9) 0.064(8) -0.017(7) -0.010(6) 0.023(7)
N3 0.0399(14) 0.0241(12) 0.0293(13) 0.0058(10) 0.0056(11) 0.0096(11)
N4 0.0354(14) 0.0318(13) 0.0285(13) 0.0081(10) 0.0055(10) 0.0078(11)
N5 0.0392(16) 0.0531(18) 0.0395(16) -0.0062(13) 0.0019(12) 0.0105(14)
N6 0.0387(15) 0.0460(16) 0.0327(14) 0.0020(12) 0.0029(12) 0.0061(12)
N7 0.0384(15) 0.0358(14) 0.0385(15) 0.0018(12) -0.0039(12) 0.0073(12)
N8 0.0425(15) 0.0328(14) 0.0310(14) 0.0018(11) -0.0074(11) 0.0062(11)
Cl1 0.333(8) 0.279(6) 0.141(4) -0.059(4) -0.043(5) -0.045(7)
C81 0.276(7) 0.267(6) 0.127(4) -0.002(5) -0.090(5) -0.056(6)
Cl2 0.247(5) 0.253(6) 0.170(3) 0.061(4) -0.116(3) -0.066(5)
Cl1' 0.285(8) 0.275(7) 0.142(5) -0.033(5) -0.086(5) -0.052(8)
C81' 0.278(7) 0.266(6) 0.131(4) -0.006(5) -0.088(5) -0.061(6)
Cl2' 0.277(7) 0.264(7) 0.138(4) -0.002(5) -0.096(4) -0.077(6)

loop_
_atom_type_symbol
_atom_type_description
_atom_type_scat_dispersion_real
_atom_type_scat_dispersion_imag
_atom_type_scat_source
C C 0.0033 0.0016 'International Tables Vol C Tables 4.2.6.8 and 6.1.1.4'
H H 0 0 'International Tables Vol C Tables 4.2.6.8 and 6.1.1.4'
Al Al 0.0645 0.0514 'International Tables Vol C Tables 4.2.6.8 and 6.1.1.4'
N N 0.0061 0.0033 'International Tables Vol C Tables 4.2.6.8 and 6.1.1.4'
Cl Cl 0.1484 0.1585 'International Tables Vol C Tables 4.2.6.8 and 6.1.1.4'

loop_
_geom_angle_atom_site_label_1
_geom_angle_atom_site_label_2
_geom_angle_atom_site_label_3
_geom_angle
_geom_angle_site_symmetry_1
_geom_angle_site_symmetry_3
_geom_angle_publ_flag
C2 C1 N1 117.2(3) . . ?
C2 C1 C10 118.8(3) . . ?
N1 C1 C10 123.9(3) . . ?
C1 C2 C3 123.1(3) . . ?
C1 C2 H2 118.5 . . ?
C3 C2 H2 118.5 . . ?
C4 C3 C2 119.5(3) . . ?
C4 C3 H3 120.3 . . ?
C2 C3 H3 120.3 . . ?
C3 C4 C5 120.4(3) . . ?
C3 C4 H4 119.8 . . ?
C5 C4 H4 119.8 . . ?
C6 C5 C4 118.7(3) . . ?
C6 C5 C10 120.9(3) . . ?
C4 C5 C10 120.5(3) . . ?
C7 C6 C5 120.9(3) . . ?
C7 C6 H6 119.6 . . ?
C5 C6 H6 119.6 . . ?
C6 C7 C8 119.2(3) . . ?
C6 C7 H7 120.4 . . ?
C8 C7 H7 120.4 . . ?
C9 C8 C7 123.3(3) . . ?
C9 C8 H8 118.4 . . ?
C7 C8 H8 118.4 . . ?
C8 C9 N3 117.4(3) . . ?
C8 C9 C10 119.4(3) . . ?
N3 C9 C10 123.2(2) . . ?
C1 C10 C9 126.2(3) . . ?
C1 C10 C5 117.5(3) . . ?
C9 C10 C5 116.3(3) . . ?
N2 C11 N1 108.5(3) . . ?
N2 C11 C12 126.7(3) . . ?
N1 C11 C12 124.6(3) . . ?
N2 C11 Al1 54.09(15) . . ?
N1 C11 Al1 54.39(15) . . ?
C12 C11 Al1 176.7(2) . . ?
C11 C12 C15 111.6(3) . . ?
C11 C12 C13 109.2(3) . . ?
C15 C12 C13 107.7(3) . . ?
C11 C12 C14 112.2(3) . . ?
C15 C12 C14 109.3(3) . . ?
C13 C12 C14 106.7(3) . . ?
C12 C13 H13A 109.5 . . ?
C12 C13 H13B 109.5 . . ?
H13A C13 H13B 109.5 . . ?
C12 C13 H13C 109.5 . . ?
H13A C13 H13C 109.5 . . ?
H13B C13 H13C 109.5 . . ?
C12 C14 H14A 109.5 . . ?
C12 C14 H14B 109.5 . . ?
H14A C14 H14B 109.5 . . ?
C12 C14 H14C 109.5 . . ?
H14A C14 H14C 109.5 . . ?
H14B C14 H14C 109.5 . . ?
C12 C15 H15A 109.5 . . ?
C12 C15 H15B 109.5 . . ?
H15A C15 H15B 109.5 . . ?
C12 C15 H15C 109.5 . . ?
H15A C15 H15C 109.5 . . ?
H15B C15 H15C 109.5 . . ?
Al1 C16 H16A 109.5 . . ?
Al1 C16 H16B 109.5 . . ?
H16A C16 H16B 109.5 . . ?
Al1 C16 H16C 109.5 . . ?
H16A C16 H16C 109.5 . . ?
H16B C16 H16C 109.5 . . ?
Al1 C17 H17A 109.5 . . ?
Al1 C17 H17B 109.5 . . ?
H17A C17 H17B 109.5 . . ?
Al1 C17 H17C 109.5 . . ?
H17A C17 H17C 109.5 . . ?
H17B C17 H17C 109.5 . . ?
C19 C18 C23 120.8(3) . . ?
C19 C18 N2 121.2(3) . . ?
C23 C18 N2 117.6(3) . . ?
C20 C19 C18 118.9(3) . . ?
C20 C19 C24 118.6(3) . . ?
C18 C19 C24 122.5(3) . . ?
C21 C20 C19 121.0(3) . . ?
C21 C20 H20 119.5 . . ?
C19 C20 H20 119.5 . . ?
C20 C21 C22 119.7(3) . . ?
C20 C21 H21 120.2 . . ?
C22 C21 H21 120.2 . . ?
C21 C22 C23 121.5(3) . . ?
C21 C22 H22 119.2 . . ?
C23 C22 H22 119.2 . . ?
C22 C23 C18 117.9(3) . . ?
C22 C23 C25 119.7(3) . . ?
C18 C23 C25 122.4(3) . . ?
C19 C24 H24A 109.5 . . ?
C19 C24 H24B 109.5 . . ?
H24A C24 H24B 109.5 . . ?
C19 C24 H24C 109.5 . . ?
H24A C24 H24C 109.5 . . ?
H24B C24 H24C 109.5 . . ?
C23 C25 H25A 109.5 . . ?
C23 C25 H25B 109.5 . . ?
H25A C25 H25B 109.5 . . ?
C23 C25 H25C 109.5 . . ?
H25A C25 H25C 109.5 . . ?
H25B C25 H25C 109.5 . . ?
N4 C26 N3 108.7(3) . . ?
N4 C26 C27 127.0(3) . . ?
N3 C26 C27 124.0(3) . . ?
N4 C26 Al2 54.65(15) . . ?
N3 C26 Al2 54.15(15) . . ?
C27 C26 Al2 177.4(2) . . ?
C30 C27 C29 109.2(3) . . ?
C30 C27 C26 112.2(3) . . ?
C29 C27 C26 112.0(3) . . ?
C30 C27 C28 106.7(3) . . ?
C29 C27 C28 108.0(3) . . ?
C26 C27 C28 108.4(3) . . ?
C27 C28 H28A 109.5 . . ?
C27 C28 H28B 109.5 . . ?
H28A C28 H28B 109.5 . . ?
C27 C28 H28C 109.5 . . ?
H28A C28 H28C 109.5 . . ?
H28B C28 H28C 109.5 . . ?
C27 C29 H29A 109.5 . . ?
C27 C29 H29B 109.5 . . ?
H29A C29 H29B 109.5 . . ?
C27 C29 H29C 109.5 . . ?
H29A C29 H29C 109.5 . . ?
H29B C29 H29C 109.5 . . ?
C27 C30 H30A 109.5 . . ?
C27 C30 H30B 109.5 . . ?
H30A C30 H30B 109.5 . . ?
C27 C30 H30C 109.5 . . ?
H30A C30 H30C 109.5 . . ?
H30B C30 H30C 109.5 . . ?
Al2 C31 H31A 109.5 . . ?
Al2 C31 H31B 109.5 . . ?
H31A C31 H31B 109.5 . . ?
Al2 C31 H31C 109.5 . . ?
H31A C31 H31C 109.5 . . ?
H31B C31 H31C 109.5 . . ?
Al2 C32 H32A 109.5 . . ?
Al2 C32 H32B 109.5 . . ?
H32A C32 H32B 109.5 . . ?
Al2 C32 H32C 109.5 . . ?
H32A C32 H32C 109.5 . . ?
H32B C32 H32C 109.5 . . ?
C38 C33 C34 120.7(3) . . ?
C38 C33 N4 120.1(3) . . ?
C34 C33 N4 118.7(3) . . ?
C35 C34 C33 118.3(4) . . ?
C35 C34 C39 119.2(4) . . ?
C33 C34 C39 122.4(3) . . ?
C36 C35 C34 121.7(4) . . ?
C36 C35 H35 119.2 . . ?
C34 C35 H35 119.2 . . ?
C35 C36 C37 119.8(4) . . ?
C35 C36 H36 120.1 . . ?
C37 C36 H36 120.1 . . ?
C36 C37 C38 121.0(4) . . ?
C36 C37 H37 119.5 . . ?
C38 C37 H37 119.5 . . ?
C33 C38 C37 118.2(4) . . ?
C33 C38 C40 122.4(3) . . ?
C37 C38 C40 119.4(4) . . ?
C34 C39 H39A 109.5 . . ?
C34 C39 H39B 109.5 . . ?
H39A C39 H39B 109.5 . . ?
C34 C39 H39C 109.5 . . ?
H39A C39 H39C 109.5 . . ?
H39B C39 H39C 109.5 . . ?
C38 C40 H40A 109.5 . . ?
C38 C40 H40B 109.5 . . ?
H40A C40 H40B 109.5 . . ?
C38 C40 H40C 109.5 . . ?
H40A C40 H40C 109.5 . . ?
H40B C40 H40C 109.5 . . ?
C42 C41 N5 116.9(4) . . ?
C42 C41 C50 119.7(4) . . ?
N5 C41 C50 123.1(3) . . ?
C41 C42 C43 122.3(4) . . ?
C41 C42 H42 118.8 . . ?
C43 C42 H42 118.8 . . ?
C44 C43 C42 119.5(4) . . ?
C44 C43 H43 120.2 . . ?
C42 C43 H43 120.2 . . ?
C43 C44 C45 121.3(4) . . ?
C43 C44 H44 119.4 . . ?
C45 C44 H44 119.4 . . ?
C44 C45 C46 119.6(4) . . ?
C44 C45 C50 120.5(4) . . ?
C46 C45 C50 119.9(4) . . ?
C47 C46 C45 121.3(4) . . ?
C47 C46 H46 119.3 . . ?
C45 C46 H46 119.3 . . ?
C46 C47 C48 119.2(4) . . ?
C46 C47 H47 120.4 . . ?
C48 C47 H47 120.4 . . ?
C49 C48 C47 123.0(4) . . ?
C49 C48 H48 118.5 . . ?
C47 C48 H48 118.5 . . ?
C48 C49 N7 116.3(3) . . ?
C48 C49 C50 119.4(3) . . ?
N7 C49 C50 124.3(3) . . ?
C49 C50 C41 126.5(3) . . ?
C49 C50 C45 116.9(4) . . ?
C41 C50 C45 116.6(3) . . ?
N6 C51 N5 108.7(3) . . ?
N6 C51 C52 126.9(3) . . ?
N5 C51 C52 124.2(3) . . ?
N6 C51 Al3 54.61(18) . . ?
N5 C51 Al3 54.17(18) . . ?
C52 C51 Al3 177.8(3) . . ?
C54 C52 C55 109.2(4) . . ?
C54 C52 C53 106.4(4) . . ?
C55 C52 C53 108.9(4) . . ?
C54 C52 C51 109.9(3) . . ?
C55 C52 C51 112.4(3) . . ?
C53 C52 C51 109.7(3) . . ?
C52 C53 H53A 109.5 . . ?
C52 C53 H53B 109.5 . . ?
H53A C53 H53B 109.5 . . ?
C52 C53 H53C 109.5 . . ?
H53A C53 H53C 109.5 . . ?
H53B C53 H53C 109.5 . . ?
C52 C54 H54A 109.5 . . ?
C52 C54 H54B 109.5 . . ?
H54A C54 H54B 109.5 . . ?
C52 C54 H54C 109.5 . . ?
H54A C54 H54C 109.5 . . ?
H54B C54 H54C 109.5 . . ?
C52 C55 H55A 109.5 . . ?
C52 C55 H55B 109.5 . . ?
H55A C55 H55B 109.5 . . ?
C52 C55 H55C 109.5 . . ?
H55A C55 H55C 109.5 . . ?
H55B C55 H55C 109.5 . . ?
Al3 C56 H56A 109.5 . . ?
Al3 C56 H56B 109.5 . . ?
H56A C56 H56B 109.5 . . ?
Al3 C56 H56C 109.5 . . ?
H56A C56 H56C 109.5 . . ?
H56B C56 H56C 109.5 . . ?
Al3 C57 H57A 109.5 . . ?
Al3 C57 H57B 109.5 . . ?
H57A C57 H57B 109.5 . . ?
Al3 C57 H57C 109.5 . . ?
H57A C57 H57C 109.5 . . ?
H57B C57 H57C 109.5 . . ?
C63 C58 C59 120.1(4) . . ?
C63 C58 N6 119.4(3) . . ?
C59 C58 N6 119.9(4) . . ?
C60 C59 C58 117.8(5) . . ?
C60 C59 C64 121.8(5) . . ?
C58 C59 C64 120.4(4) . . ?
C61 C60 C59 121.9(5) . . ?
C61 C60 H60 119 . . ?
C59 C60 H60 119 . . ?
C62 C61 C60 119.2(5) . . ?
C62 C61 H61 120.4 . . ?
C60 C61 H61 120.4 . . ?
C61 C62 C63 121.9(6) . . ?
C61 C62 H62 119.1 . . ?
C63 C62 H62 119.1 . . ?
C58 C63 C62 118.8(4) . . ?
C58 C63 C65 122.2(3) . . ?
C62 C63 C65 118.9(4) . . ?
C59 C64 H64A 109.5 . . ?
C59 C64 H64B 109.5 . . ?
H64A C64 H64B 109.5 . . ?
C59 C64 H64C 109.5 . . ?
H64A C64 H64C 109.5 . . ?
H64B C64 H64C 109.5 . . ?
C63 C65 H65A 109.5 . . ?
C63 C65 H65B 109.5 . . ?
H65A C65 H65B 109.5 . . ?
C63 C65 H65C 109.5 . . ?
H65A C65 H65C 109.5 . . ?
H65B C65 H65C 109.5 . . ?
N8 C66 N7 108.7(3) . . ?
N8 C66 C67 126.6(3) . . ?
N7 C66 C67 124.5(3) . . ?
N8 C66 Al4 54.01(16) . . ?
N7 C66 Al4 54.80(16) . . ?
C67 C66 Al4 178.6(2) . . ?
C68 C67 C69 107.7(3) . . ?
C68 C67 C70 107.3(3) . . ?
C69 C67 C70 108.9(3) . . ?
C68 C67 C66 109.3(3) . . ?
C69 C67 C66 111.8(3) . . ?
C70 C67 C66 111.6(3) . . ?
C67 C68 H68A 109.5 . . ?
C67 C68 H68B 109.5 . . ?
H68A C68 H68B 109.5 . . ?
C67 C68 H68C 109.5 . . ?
H68A C68 H68C 109.5 . . ?
H68B C68 H68C 109.5 . . ?
C67 C69 H69A 109.5 . . ?
C67 C69 H69B 109.5 . . ?
H69A C69 H69B 109.5 . . ?
C67 C69 H69C 109.5 . . ?
H69A C69 H69C 109.5 . . ?
H69B C69 H69C 109.5 . . ?
C67 C70 H70A 109.5 . . ?
C67 C70 H70B 109.5 . . ?
H70A C70 H70B 109.5 . . ?
C67 C70 H70C 109.5 . . ?
H70A C70 H70C 109.5 . . ?
H70B C70 H70C 109.5 . . ?
Al4 C71 H71A 109.5 . . ?
Al4 C71 H71B 109.5 . . ?
H71A C71 H71B 109.5 . . ?
Al4 C71 H71C 109.5 . . ?
H71A C71 H71C 109.5 . . ?
H71B C71 H71C 109.5 . . ?
Al4 C72 H72A 109.5 . . ?
Al4 C72 H72B 109.5 . . ?
H72A C72 H72B 109.5 . . ?
Al4 C72 H72C 109.5 . . ?
H72A C72 H72C 109.5 . . ?
H72B C72 H72C 109.5 . . ?
N2 Al1 N1 68.76(10) . . ?
N2 Al1 C16 109.38(16) . . ?
N1 Al1 C16 123.15(16) . . ?
N2 Al1 C17 116.99(16) . . ?
N1 Al1 C17 110.37(15) . . ?
C16 Al1 C17 118.43(19) . . ?
N2 Al1 C11 33.76(10) . . ?
N1 Al1 C11 35.01(10) . . ?
C16 Al1 C11 122.56(16) . . ?
C17 Al1 C11 118.58(15) . . ?
N3 Al2 C32 121.91(16) . . ?
N3 Al2 C31 110.39(15) . . ?
C32 Al2 C31 116.6(2) . . ?
N3 Al2 N4 68.71(11) . . ?
C32 Al2 N4 113.20(17) . . ?
C31 Al2 N4 117.48(15) . . ?
N3 Al2 C26 34.86(10) . . ?
C32 Al2 C26 124.88(17) . . ?
C31 Al2 C26 118.44(15) . . ?
N4 Al2 C26 33.87(10) . . ?
N5 Al3 C57 120.32(18) . . ?
N5 Al3 C56 111.99(18) . . ?
C57 Al3 C56 116.5(2) . . ?
N5 Al3 N6 68.45(13) . . ?
C57 Al3 N6 114.85(19) . . ?
C56 Al3 N6 116.06(16) . . ?
N5 Al3 C51 34.50(13) . . ?
C57 Al3 C51 125.11(19) . . ?
C56 Al3 C51 118.37(16) . . ?
N6 Al3 C51 33.98(12) . . ?
N8 Al4 C72 110.6(2) . . ?
N8 Al4 N7 68.85(12) . . ?
C72 Al4 N7 122.5(2) . . ?
N8 Al4 C71 117.1(2) . . ?
C72 Al4 C71 117.4(3) . . ?
N7 Al4 C71 111.3(2) . . ?
N8 Al4 C66 33.82(11) . . ?
C72 Al4 C66 123.7(2) . . ?
N7 Al4 C66 35.06(11) . . ?
C71 Al4 C66 118.6(2) . . ?
C11 N1 C1 118.8(2) . . ?
C11 N1 Al1 90.60(18) . . ?
C1 N1 Al1 124.7(2) . . ?
C11 N2 C18 131.0(3) . . ?
C11 N2 Al1 92.14(18) . . ?
C18 N2 Al1 136.8(2) . . ?
C78 C73 C74 120.7(5) . . ?
C78 C73 N8 121.8(5) . . ?
C74 C73 N8 116.9(6) . . ?
C75 C74 C73 118.1(5) . . ?
C75 C74 C79 120.1(5) . . ?
C73 C74 C79 121.7(5) . . ?
C76 C75 C74 120.5(5) . . ?
C76 C75 H75 119.7 . . ?
C74 C75 H75 119.7 . . ?
C75 C76 C77 121.3(5) . . ?
C75 C76 H76 119.3 . . ?
C77 C76 H76 119.3 . . ?
C76 C77 C78 119.8(6) . . ?
C76 C77 H77 120.1 . . ?
C78 C77 H77 120.1 . . ?
C77 C78 C73 119.4(6) . . ?
C77 C78 C80 118.4(5) . . ?
C73 C78 C80 122.2(5) . . ?
C74 C79 H79A 109.5 . . ?
C74 C79 H79B 109.5 . . ?
H79A C79 H79B 109.5 . . ?
C74 C79 H79C 109.5 . . ?
H79A C79 H79C 109.5 . . ?
H79B C79 H79C 109.5 . . ?
C78 C80 H80A 109.5 . . ?
C78 C80 H80B 109.5 . . ?
H80A C80 H80B 109.5 . . ?
C78 C80 H80C 109.5 . . ?
H80A C80 H80C 109.5 . . ?
H80B C80 H80C 109.5 . . ?
C78' C73' C74' 121.2(10) . . ?
C78' C73' N8 118.8(11) . . ?
C74' C73' N8 119.7(10) . . ?
C75' C74' C73' 119.0(10) . . ?
C75' C74' C79' 119.4(11) . . ?
C73' C74' C79' 121.4(10) . . ?
C76' C75' C74' 118.3(11) . . ?
C76' C75' H75' 120.8 . . ?
C74' C75' H75' 120.8 . . ?
C75' C76' C77' 122.9(10) . . ?
C75' C76' H76' 118.5 . . ?
C77' C76' H76' 118.5 . . ?
C76' C77' C78' 119.6(11) . . ?
C76' C77' H77' 120.2 . . ?
C78' C77' H77' 120.2 . . ?
C77' C78' C73' 118.5(10) . . ?
C77' C78' C80' 119.2(11) . . ?
C73' C78' C80' 122.3(10) . . ?
C74' C79' H79D 109.5 . . ?
C74' C79' H79E 109.5 . . ?
H79D C79' H79E 109.5 . . ?
C74' C79' H79F 109.5 . . ?
H79D C79' H79F 109.5 . . ?
H79E C79' H79F 109.5 . . ?
C78' C80' H80D 109.5 . . ?
C78' C80' H80E 109.5 . . ?
H80D C80' H80E 109.5 . . ?
C78' C80' H80F 109.5 . . ?
H80D C80' H80F 109.5 . . ?
H80E C80' H80F 109.5 . . ?
C26 N3 C9 119.8(2) . . ?
C26 N3 Al2 90.99(18) . . ?
C9 N3 Al2 124.0(2) . . ?
C26 N4 C33 129.3(3) . . ?
C26 N4 Al2 91.48(19) . . ?
C33 N4 Al2 139.2(2) . . ?
C51 N5 C41 121.9(3) . . ?
C51 N5 Al3 91.3(2) . . ?
C41 N5 Al3 124.5(3) . . ?
C51 N6 C58 130.0(3) . . ?
C51 N6 Al3 91.4(2) . . ?
C58 N6 Al3 138.6(2) . . ?
C66 N7 C49 118.8(3) . . ?
C66 N7 Al4 90.1(2) . . ?
C49 N7 Al4 126.1(2) . . ?
C66 N8 C73 131.1(8) . . ?
C66 N8 C73' 134(2) . . ?
C66 N8 Al4 92.2(2) . . ?
C73 N8 Al4 136.6(8) . . ?
C73' N8 Al4 133(2) . . ?
Cl1 C81 Cl2 102.5(11) . . ?
Cl1 C81 H81A 111.3 . . ?
Cl2 C81 H81A 111.3 . . ?
Cl1 C81 H81B 111.3 . . ?
Cl2 C81 H81B 111.3 . . ?
H81A C81 H81B 109.2 . . ?
Cl2' C81' Cl1' 117.8(15) . . ?
Cl2' C81' H81C 107.9 . . ?
Cl1' C81' H81C 107.9 . . ?
Cl2' C81' H81D 107.9 . . ?
Cl1' C81' H81D 107.9 . . ?
H81C C81' H81D 107.2 . . ?

loop_
_geom_bond_atom_site_label_1
_geom_bond_atom_site_label_2
_geom_bond_distance
_geom_bond_site_symmetry_2
_geom_bond_publ_flag
C1 C2 1.389(4) . ?
C1 N1 1.417(4) . ?
C1 C10 1.434(4) . ?
C2 C3 1.395(5) . ?
C2 H2 0.95 . ?
C3 C4 1.367(5) . ?
C3 H3 0.95 . ?
C4 C5 1.419(5) . ?
C4 H4 0.95 . ?
C5 C6 1.417(4) . ?
C5 C10 1.444(4) . ?
C6 C7 1.352(5) . ?
C6 H6 0.95 . ?
C7 C8 1.393(5) . ?
C7 H7 0.95 . ?
C8 C9 1.380(4) . ?
C8 H8 0.95 . ?
C9 N3 1.421(4) . ?
C9 C10 1.439(4) . ?
C11 N2 1.333(4) . ?
C11 N1 1.375(4) . ?
C11 C12 1.527(4) . ?
C11 Al1 2.396(3) . ?
C12 C15 1.539(5) . ?
C12 C13 1.542(5) . ?
C12 C14 1.546(4) . ?
C13 H13A 0.98 . ?
C13 H13B 0.98 . ?
C13 H13C 0.98 . ?
C14 H14A 0.98 . ?
C14 H14B 0.98 . ?
C14 H14C 0.98 . ?
C15 H15A 0.98 . ?
C15 H15B 0.98 . ?
C15 H15C 0.98 . ?
C16 Al1 1.948(4) . ?
C16 H16A 0.98 . ?
C16 H16B 0.98 . ?
C16 H16C 0.98 . ?
C17 Al1 1.956(4) . ?
C17 H17A 0.98 . ?
C17 H17B 0.98 . ?
C17 H17C 0.98 . ?
C18 C19 1.398(4) . ?
C18 C23 1.406(4) . ?
C18 N2 1.437(4) . ?
C19 C20 1.395(4) . ?
C19 C24 1.507(5) . ?
C20 C21 1.373(5) . ?
C20 H20 0.95 . ?
C21 C22 1.383(5) . ?
C21 H21 0.95 . ?
C22 C23 1.398(4) . ?
C22 H22 0.95 . ?
C23 C25 1.502(5) . ?
C24 H24A 0.98 . ?
C24 H24B 0.98 . ?
C24 H24C 0.98 . ?
C25 H25A 0.98 . ?
C25 H25B 0.98 . ?
C25 H25C 0.98 . ?
C26 N4 1.335(4) . ?
C26 N3 1.369(4) . ?
C26 C27 1.542(4) . ?
C26 Al2 2.395(3) . ?
C27 C30 1.532(5) . ?
C27 C29 1.536(5) . ?
C27 C28 1.547(5) . ?
C28 H28A 0.98 . ?
C28 H28B 0.98 . ?
C28 H28C 0.98 . ?
C29 H29A 0.98 . ?
C29 H29B 0.98 . ?
C29 H29C 0.98 . ?
C30 H30A 0.98 . ?
C30 H30B 0.98 . ?
C30 H30C 0.98 . ?
C31 Al2 1.954(4) . ?
C31 H31A 0.98 . ?
C31 H31B 0.98 . ?
C31 H31C 0.98 . ?
C32 Al2 1.949(4) . ?
C32 H32A 0.98 . ?
C32 H32B 0.98 . ?
C32 H32C 0.98 . ?
C33 C38 1.403(5) . ?
C33 C34 1.407(5) . ?
C33 N4 1.433(4) . ?
C34 C35 1.395(5) . ?
C34 C39 1.500(6) . ?
C35 C36 1.368(7) . ?
C35 H35 0.95 . ?
C36 C37 1.381(7) . ?
C36 H36 0.95 . ?
C37 C38 1.406(5) . ?
C37 H37 0.95 . ?
C38 C40 1.497(6) . ?
C39 H39A 0.98 . ?
C39 H39B 0.98 . ?
C39 H39C 0.98 . ?
C40 H40A 0.98 . ?
C40 H40B 0.98 . ?
C40 H40C 0.98 . ?
C41 C42 1.372(5) . ?
C41 N5 1.432(5) . ?
C41 C50 1.438(5) . ?
C42 C43 1.414(6) . ?
C42 H42 0.95 . ?
C43 C44 1.337(7) . ?
C43 H43 0.95 . ?
C44 C45 1.414(6) . ?
C44 H44 0.95 . ?
C45 C46 1.418(7) . ?
C45 C50 1.445(5) . ?
C46 C47 1.349(7) . ?
C46 H46 0.95 . ?
C47 C48 1.395(6) . ?
C47 H47 0.95 . ?
C48 C49 1.377(5) . ?
C48 H48 0.95 . ?
C49 N7 1.431(5) . ?
C49 C50 1.433(5) . ?
C51 N6 1.336(4) . ?
C51 N5 1.354(5) . ?
C51 C52 1.552(5) . ?
C51 Al3 2.389(4) . ?
C52 C54 1.532(6) . ?
C52 C55 1.533(6) . ?
C52 C53 1.546(6) . ?
C53 H53A 0.98 . ?
C53 H53B 0.98 . ?
C53 H53C 0.98 . ?
C54 H54A 0.98 . ?
C54 H54B 0.98 . ?
C54 H54C 0.98 . ?
C55 H55A 0.98 . ?
C55 H55B 0.98 . ?
C55 H55C 0.98 . ?
C56 Al3 1.945(5) . ?
C56 H56A 0.98 . ?
C56 H56B 0.98 . ?
C56 H56C 0.98 . ?
C57 Al3 1.944(4) . ?
C57 H57A 0.98 . ?
C57 H57B 0.98 . ?
C57 H57C 0.98 . ?
C58 C63 1.392(5) . ?
C58 C59 1.407(5) . ?
C58 N6 1.433(5) . ?
C59 C60 1.396(8) . ?
C59 C64 1.503(8) . ?
C60 C61 1.375(9) . ?
C60 H60 0.95 . ?
C61 C62 1.350(9) . ?
C61 H61 0.95 . ?
C62 C63 1.396(6) . ?
C62 H62 0.95 . ?
C63 C65 1.500(6) . ?
C64 H64A 0.98 . ?
C64 H64B 0.98 . ?
C64 H64C 0.98 . ?
C65 H65A 0.98 . ?
C65 H65B 0.98 . ?
C65 H65C 0.98 . ?
C66 N8 1.326(4) . ?
C66 N7 1.368(4) . ?
C66 C67 1.549(4) . ?
C66 Al4 2.381(3) . ?
C67 C68 1.533(5) . ?
C67 C69 1.533(5) . ?
C67 C70 1.540(5) . ?
C68 H68A 0.98 . ?
C68 H68B 0.98 . ?
C68 H68C 0.98 . ?
C69 H69A 0.98 . ?
C69 H69B 0.98 . ?
C69 H69C 0.98 . ?
C70 H70A 0.98 . ?
C70 H70B 0.98 . ?
C70 H70C 0.98 . ?
C71 Al4 1.948(6) . ?
C71 H71A 0.98 . ?
C71 H71B 0.98 . ?
C71 H71C 0.98 . ?
C72 Al4 1.943(6) . ?
C72 H72A 0.98 . ?
C72 H72B 0.98 . ?
C72 H72C 0.98 . ?
Al1 N2 1.942(3) . ?
Al1 N1 1.948(3) . ?
Al2 N3 1.942(3) . ?
Al2 N4 1.954(3) . ?
Al3 N5 1.938(3) . ?
Al3 N6 1.948(3) . ?
Al4 N8 1.928(3) . ?
Al4 N7 1.945(3) . ?
C73 C78 1.395(7) . ?
C73 C74 1.415(7) . ?
C73 N8 1.429(7) . ?
C74 C75 1.401(7) . ?
C74 C79 1.498(8) . ?
C75 C76 1.369(9) . ?
C75 H75 0.95 . ?
C76 C77 1.384(9) . ?
C76 H76 0.95 . ?
C77 C78 1.391(7) . ?
C77 H77 0.95 . ?
C78 C80 1.519(8) . ?
C79 H79A 0.98 . ?
C79 H79B 0.98 . ?
C79 H79C 0.98 . ?
C80 H80A 0.98 . ?
C80 H80B 0.98 . ?
C80 H80C 0.98 . ?
C73' C78' 1.394(10) . ?
C73' C74' 1.413(9) . ?
C73' N8 1.440(15) . ?
C74' C75' 1.403(10) . ?
C74' C79' 1.495(11) . ?
C75' C76' 1.367(12) . ?
C75' H75' 0.95 . ?
C76' C77' 1.386(12) . ?
C76' H76' 0.95 . ?
C77' C78' 1.388(10) . ?
C77' H77' 0.95 . ?
C78' C80' 1.519(11) . ?
C79' H79D 0.98 . ?
C79' H79E 0.98 . ?
C79' H79F 0.98 . ?
C80' H80D 0.98 . ?
C80' H80E 0.98 . ?
C80' H80F 0.98 . ?
Cl1 C81 1.800(14) . ?
C81 Cl2 1.858(17) . ?
C81 H81A 0.99 . ?
C81 H81B 0.99 . ?
Cl1' C81' 1.816(16) . ?
C81' Cl2' 1.810(16) . ?
C81' H81C 0.99 . ?
C81' H81D 0.99 . ?
